data_7129535
loop_
_publ_author_name
'He, Jiao'
'Deng, Cheng-Long'
'Sun, Cun-Fa'
'Zhang, Xiao-Xiao'
'Cui, Ying'
'Wu, Sheng-Hui'
'Luo, Geng-Geng'

_publ_section_title
;
 Controllable spontaneous resolution in ultrasmall Cu-Ag bimetallic
 cluster ion pairs from achiral components.
;
_journal_issue 10
_journal_name_full 'Chemical communications (Cambridge, England)'
_journal_page_first 1577
_journal_page_last 1580
_journal_paper_doi 10.1039/d1cc05135k
_journal_volume 58
_journal_year 2022
_chemical_formula_moiety 'C24 H54 Ag3 Cu2 S6, C24 H20 P'
_chemical_formula_sum 'C48 H74 Ag3 Cu2 P S6'
_chemical_formula_weight 1325.09
_space_group_crystal_system triclinic
_space_group_IT_number 2
_space_group_name_Hall '-P 1'
_space_group_name_H-M_alt 'P -1'
_atom_sites_solution_hydrogens geom
_atom_sites_solution_primary dual
_audit_creation_date 2021-12-11
_audit_creation_method
;
Olex2 1.3
(compiled 2020.11.12 svn.r5f609507 for OlexSys, GUI svn.r6408)
;
_audit_update_record
;
2021-12-18 deposited with the CCDC.	2021-12-30 downloaded from the CCDC.
;
_cell_angle_alpha 103.801(4)
_cell_angle_beta 93.205(4)
_cell_angle_gamma 97.260(4)
_cell_formula_units_Z 2
_cell_length_a 12.5420(7)
_cell_length_b 12.5516(7)
_cell_length_c 19.3067(10)
_cell_measurement_reflns_used 8918
_cell_measurement_temperature 190.01(10)
_cell_measurement_theta_max 28.8020
_cell_measurement_theta_min 2.3950
_cell_volume 2916.2(3)
_computing_cell_refinement 'CrysAlisPro 1.171.39.7e (Rigaku OD, 2015)'
_computing_data_collection 'CrysAlisPro 1.171.39.7e (Rigaku OD, 2015)'
_computing_data_reduction 'CrysAlisPro 1.171.39.7e (Rigaku OD, 2015)'
_computing_molecular_graphics 'Olex2 1.3 (Dolomanov et al., 2009)'
_computing_publication_material 'Olex2 1.3 (Dolomanov et al., 2009)'
_computing_structure_refinement 'SHELXL 2018/3 (Sheldrick, 2015)'
_computing_structure_solution 'SHELXT 2018/2 (Sheldrick, 2018)'
_diffrn_ambient_environment N~2~
_diffrn_ambient_temperature 190.01(10)
_diffrn_detector 'CCD plate'
_diffrn_detector_area_resol_mean 8.0606
_diffrn_detector_type Eos
_diffrn_measured_fraction_theta_full 0.998
_diffrn_measured_fraction_theta_max 0.836
_diffrn_measurement_details
;
List of Runs (angles in degrees, time in seconds):

  # Type    Start    End  Width  t~exp~   \w     \q     \k     \f   Frames
#--------------------------------------------------------------------------
  1  \w    -49.00  32.00   1.00   10.00    --   15.49 -57.00 -90.00   81
  2  \w     -6.00  54.00   1.00   10.00    --   15.49 -99.00   0.00   60
  3  \w    -21.00  23.00   1.00   10.00    --  -16.28 -99.00-180.00   44
  4  \w    -23.00  50.00   1.00   10.00    --  -16.28  38.00-180.00   73
  5  \w    -25.00  51.00   1.00   10.00    --  -16.28  77.00  30.00   76
  6  \w     -1.00  76.00   1.00   10.00    --   15.49  57.00 120.00   77
;
_diffrn_measurement_device 'four-circle diffractometer'
_diffrn_measurement_device_type 'Xcalibur, Eos, Gemini'
_diffrn_measurement_method '\w scans'
_diffrn_orient_matrix_type 'CrysAlisPro convention (1999,Acta A55,543-557)'
_diffrn_orient_matrix_UB_11 -0.0371819000
_diffrn_orient_matrix_UB_12 0.0120077000
_diffrn_orient_matrix_UB_13 -0.0251393000
_diffrn_orient_matrix_UB_21 0.0020659000
_diffrn_orient_matrix_UB_22 -0.0523624000
_diffrn_orient_matrix_UB_23 -0.0236111000
_diffrn_orient_matrix_UB_31 -0.0434700000
_diffrn_orient_matrix_UB_32 -0.0239159000
_diffrn_orient_matrix_UB_33 0.0159128000
_diffrn_radiation_monochromator graphite
_diffrn_radiation_probe x-ray
_diffrn_radiation_type 'Mo K\a'
_diffrn_radiation_wavelength 0.71073
_diffrn_reflns_av_R_equivalents 0.0322
_diffrn_reflns_av_unetI/netI 0.0584
_diffrn_reflns_Laue_measured_fraction_full 0.998
_diffrn_reflns_Laue_measured_fraction_max 0.836
_diffrn_reflns_limit_h_max 16
_diffrn_reflns_limit_h_min -15
_diffrn_reflns_limit_k_max 16
_diffrn_reflns_limit_k_min -15
_diffrn_reflns_limit_l_max 26
_diffrn_reflns_limit_l_min -26
_diffrn_reflns_number 27325
_diffrn_reflns_point_group_measured_fraction_full 0.998
_diffrn_reflns_point_group_measured_fraction_max 0.836
_diffrn_reflns_theta_full 25.242
_diffrn_reflns_theta_max 29.481
_diffrn_reflns_theta_min 2.226
_diffrn_source 'fine-focus sealed X-ray tube'
_diffrn_source_type 'Enhance (Mo) X-ray Source'
_exptl_absorpt_coefficient_mu 1.978
_exptl_absorpt_correction_T_max 1.00000
_exptl_absorpt_correction_T_min 0.85169
_exptl_absorpt_correction_type multi-scan
_exptl_absorpt_process_details
;
CrysAlisPro 1.171.39.7e (Rigaku Oxford Diffraction, 2015)
Empirical absorption correction using spherical harmonics,
 implemented in SCALE3 ABSPACK scaling algorithm.
;
_exptl_crystal_colour 'clear light yellow'
_exptl_crystal_colour_lustre clear
_exptl_crystal_colour_modifier light
_exptl_crystal_colour_primary yellow
_exptl_crystal_density_diffrn 1.509
_exptl_crystal_description block
_exptl_crystal_F_000 1344
_exptl_crystal_size_max 0.37
_exptl_crystal_size_mid 0.226
_exptl_crystal_size_min 0.168
_refine_diff_density_max 0.930
_refine_diff_density_min -1.850
_refine_diff_density_rms 0.138
_refine_ls_extinction_method none
_refine_ls_goodness_of_fit_ref 1.037
_refine_ls_hydrogen_treatment constr
_refine_ls_matrix_type full
_refine_ls_number_parameters 559
_refine_ls_number_reflns 13552
_refine_ls_number_restraints 0
_refine_ls_restrained_S_all 1.037
_refine_ls_R_factor_all 0.0753
_refine_ls_R_factor_gt 0.0536
_refine_ls_shift/su_max 0.001
_refine_ls_shift/su_mean 0.000
_refine_ls_structure_factor_coef Fsqd
_refine_ls_weighting_details 'w=1/[\s^2^(Fo^2^)+(0.0703P)^2^+7.1404P] where P=(Fo^2^+2Fc^2^)/3'
_refine_ls_weighting_scheme calc
_refine_ls_wR_factor_gt 0.1415
_refine_ls_wR_factor_ref 0.1553
_reflns_Friedel_coverage 0.000
_reflns_number_gt 10152
_reflns_number_total 13552
_reflns_threshold_expression 'I > 2\s(I)'
_cod_data_source_file d1cc05135k2.cif
_cod_data_source_block 2076941
_cod_depositor_comments 'Adding full bibliography for 7129533--7129538.cif.'
_cod_database_code 7129535
_shelx_shelxl_version_number 2018/3
_chemical_oxdiff_formula 'C11 H10 N O'
_shelx_space_group_comment
;
The symmetry employed for this shelxl refinement is uniquely defined
by the following loop, which should always be used as a source of
symmetry information in preference to the above space-group names.
They are only intended as comments.
;
_reflns_odcompleteness_completeness 99.90
_reflns_odcompleteness_iscentric 1
_reflns_odcompleteness_theta 26.32
_olex2_refinement_description
;
1.a Aromatic/amide H refined with riding coordinates:
 C26(H26), C27(H27), C28(H28), C29(H29), C30(H30), C32(H32), C33(H33),
 C34(H34), C35(H35), C36(H36), C38(H38), C39(H39), C40(H40), C41(H41), C42(H42),
  C44(H44), C45(H45), C46(H46), C47(H47), C48(H48)
1.b Idealised Me refined as rotating group:
 C2(H2A,H2B,H2C), C3(H3A,H3B,H3C), C4(H4A,H4B,H4C), C6(H6A,H6B,H6C), C7(H7A,
 H7B,H7C), C8(H8A,H8B,H8C), C10(H10A,H10B,H10C), C11(H11A,H11B,H11C), C12(H12A,
 H12B,H12C), C14(H14A,H14B,H14C), C15(H15A,H15B,H15C), C16(H16A,H16B,H16C),
 C18(H18A,H18B,H18C), C19(H19A,H19B,H19C), C20(H20A,H20B,H20C), C22(H22A,H22B,
 H22C), C23(H23A,H23B,H23C), C24(H24A,H24B,H24C)
;
_smtbx_masks_void_probe_radius 1.2
_smtbx_masks_void_truncation_radius 1.2
_olex2_date_sample_data_collection 2021-03-24
_olex2_submission_special_instructions 'No special instructions were received'
_oxdiff_exptl_absorpt_empirical_details
;
Empirical correction (ABSPACK) includes:
- Absorption correction using spherical harmonics
- Frame scaling
;
_oxdiff_exptl_absorpt_empirical_full_max 1.252
_oxdiff_exptl_absorpt_empirical_full_min 0.862

loop_
_space_group_symop_operation_xyz
'x, y, z'
'-x, -y, -z'

loop_
_atom_site_label
_atom_site_type_symbol
_atom_site_fract_x
_atom_site_fract_y
_atom_site_fract_z
_atom_site_U_iso_or_equiv
_atom_site_adp_type
_atom_site_occupancy
_atom_site_site_symmetry_order
_atom_site_calc_flag
_atom_site_refinement_flags_posn
_atom_site_refinement_flags_adp
_atom_site_refinement_flags_occupancy
_atom_site_disorder_assembly
_atom_site_disorder_group
Ag1 Ag 0.54624(4) 0.32575(4) 0.23994(2) 0.04194(14) Uani 1 1 d . . . . .
Ag2 Ag 0.83005(4) 0.41269(4) 0.26105(3) 0.03989(13) Uani 1 1 d . . . . .
Ag3 Ag 0.73009(4) 0.18580(4) 0.31317(2) 0.03605(12) Uani 1 1 d . . . . .
Cu1 Cu 0.72471(5) 0.21408(5) 0.16244(3) 0.02358(14) Uani 1 1 d . . . . .
Cu2 Cu 0.67183(5) 0.41072(5) 0.37815(3) 0.02550(15) Uani 1 1 d . . . . .
S1 S 0.56339(10) 0.24502(10) 0.12259(7) 0.0257(3) Uani 1 1 d . . . . .
S2 S 0.87382(11) 0.32215(11) 0.14746(7) 0.0272(3) Uani 1 1 d . . . . .
S3 S 0.74565(10) 0.06327(11) 0.20221(7) 0.0261(3) Uani 1 1 d . . . . .
S4 S 0.49843(11) 0.42183(11) 0.34673(7) 0.0281(3) Uani 1 1 d . . . . .
S5 S 0.70617(11) 0.27524(11) 0.43098(7) 0.0284(3) Uani 1 1 d . . . . .
S6 S 0.81529(11) 0.53333(12) 0.37059(8) 0.0323(3) Uani 1 1 d . . . . .
C1 C 0.5675(4) 0.3610(4) 0.0791(3) 0.0221(10) Uani 1 1 d . . . . .
C2 C 0.4509(4) 0.3676(5) 0.0538(3) 0.0347(13) Uani 1 1 d . . . . .
H2A H 0.423443 0.302549 0.016651 0.052 Uiso 1 1 calc R U . . .
H2B H 0.449276 0.432231 0.035597 0.052 Uiso 1 1 calc R U . . .
H2C H 0.407114 0.372097 0.093320 0.052 Uiso 1 1 calc R U . . .
C3 C 0.6337(5) 0.3350(5) 0.0140(3) 0.0327(12) Uani 1 1 d . . . . .
H3A H 0.707409 0.334646 0.030121 0.049 Uiso 1 1 calc R U . . .
H3B H 0.630293 0.390560 -0.012344 0.049 Uiso 1 1 calc R U . . .
H3C H 0.604641 0.263631 -0.016267 0.049 Uiso 1 1 calc R U . . .
C4 C 0.6174(4) 0.4716(4) 0.1291(3) 0.0280(11) Uani 1 1 d . . . . .
H4A H 0.575542 0.488486 0.169478 0.042 Uiso 1 1 calc R U . . .
H4B H 0.618050 0.529010 0.103946 0.042 Uiso 1 1 calc R U . . .
H4C H 0.689929 0.466981 0.145515 0.042 Uiso 1 1 calc R U . . .
C5 C 0.9993(4) 0.2629(4) 0.1605(3) 0.0285(11) Uani 1 1 d . . . . .
C6 C 1.0925(5) 0.3446(6) 0.1511(4) 0.0475(16) Uani 1 1 d . . . . .
H6A H 1.082120 0.360327 0.105092 0.071 Uiso 1 1 calc R U . . .
H6B H 1.158344 0.313839 0.154217 0.071 Uiso 1 1 calc R U . . .
H6C H 1.096511 0.411938 0.187996 0.071 Uiso 1 1 calc R U . . .
C7 C 1.0126(5) 0.2425(6) 0.2353(3) 0.0402(14) Uani 1 1 d . . . . .
H7A H 1.015718 0.311284 0.270664 0.060 Uiso 1 1 calc R U . . .
H7B H 1.078106 0.211905 0.240564 0.060 Uiso 1 1 calc R U . . .
H7C H 0.952335 0.191371 0.241489 0.060 Uiso 1 1 calc R U . . .
C8 C 0.9929(5) 0.1537(5) 0.1035(3) 0.0404(14) Uani 1 1 d . . . . .
H8A H 0.933914 0.102042 0.110862 0.061 Uiso 1 1 calc R U . . .
H8B H 1.059094 0.123608 0.107172 0.061 Uiso 1 1 calc R U . . .
H8C H 0.981715 0.166773 0.056857 0.061 Uiso 1 1 calc R U . . .
C9 C 0.6226(4) -0.0410(4) 0.1870(3) 0.0254(11) Uani 1 1 d . . . . .
C10 C 0.6525(6) -0.1371(5) 0.2152(4) 0.0507(18) Uani 1 1 d . . . . .
H10A H 0.714695 -0.162310 0.193370 0.076 Uiso 1 1 calc R U . . .
H10B H 0.593195 -0.196497 0.203833 0.076 Uiso 1 1 calc R U . . .
H10C H 0.668580 -0.113244 0.266177 0.076 Uiso 1 1 calc R U . . .
C11 C 0.5308(5) 0.0058(5) 0.2257(4) 0.0410(15) Uani 1 1 d . . . . .
H11A H 0.548331 0.020733 0.276498 0.061 Uiso 1 1 calc R U . . .
H11B H 0.466203 -0.046925 0.212163 0.061 Uiso 1 1 calc R U . . .
H11C H 0.519646 0.073345 0.213149 0.061 Uiso 1 1 calc R U . . .
C12 C 0.5904(6) -0.0766(6) 0.1067(3) 0.0498(17) Uani 1 1 d . . . . .
H12A H 0.568131 -0.015232 0.090872 0.075 Uiso 1 1 calc R U . . .
H12B H 0.531802 -0.136740 0.096667 0.075 Uiso 1 1 calc R U . . .
H12C H 0.650904 -0.100219 0.082013 0.075 Uiso 1 1 calc R U . . .
C13 C 0.3986(4) 0.3259(4) 0.3781(3) 0.0267(11) Uani 1 1 d . . . . .
C14 C 0.4020(6) 0.3694(6) 0.4605(3) 0.0483(17) Uani 1 1 d . . . . .
H14A H 0.471397 0.364121 0.482007 0.072 Uiso 1 1 calc R U . . .
H14B H 0.346904 0.325605 0.478419 0.072 Uiso 1 1 calc R U . . .
H14C H 0.389902 0.445389 0.472026 0.072 Uiso 1 1 calc R U . . .
C15 C 0.4218(5) 0.2083(4) 0.3597(3) 0.0340(13) Uani 1 1 d . . . . .
H15A H 0.416221 0.180555 0.308602 0.051 Uiso 1 1 calc R U . . .
H15B H 0.370640 0.163153 0.379694 0.051 Uiso 1 1 calc R U . . .
H15C H 0.493454 0.205960 0.379051 0.051 Uiso 1 1 calc R U . . .
C16 C 0.2879(5) 0.3293(5) 0.3434(4) 0.0420(15) Uani 1 1 d . . . . .
H16A H 0.270979 0.403580 0.356643 0.063 Uiso 1 1 calc R U . . .
H16B H 0.234842 0.280542 0.359364 0.063 Uiso 1 1 calc R U . . .
H16C H 0.287782 0.305925 0.292314 0.063 Uiso 1 1 calc R U . . .
C17 C 0.8386(4) 0.3072(5) 0.4852(3) 0.0289(11) Uani 1 1 d . . . . .
C18 C 0.8363(6) 0.4143(6) 0.5416(3) 0.0478(17) Uani 1 1 d . . . . .
H18A H 0.829284 0.473275 0.518582 0.072 Uiso 1 1 calc R U . . .
H18B H 0.902125 0.432003 0.572510 0.072 Uiso 1 1 calc R U . . .
H18C H 0.776150 0.405422 0.569341 0.072 Uiso 1 1 calc R U . . .
C19 C 0.9329(4) 0.3199(5) 0.4405(3) 0.0317(12) Uani 1 1 d . . . . .
H19A H 0.931810 0.252717 0.403896 0.048 Uiso 1 1 calc R U . . .
H19B H 0.999334 0.334495 0.470616 0.048 Uiso 1 1 calc R U . . .
H19C H 0.927318 0.380354 0.418690 0.048 Uiso 1 1 calc R U . . .
C20 C 0.8451(5) 0.2095(6) 0.5192(4) 0.0468(17) Uani 1 1 d . . . . .
H20A H 0.787647 0.205151 0.549713 0.070 Uiso 1 1 calc R U . . .
H20B H 0.913213 0.220188 0.546960 0.070 Uiso 1 1 calc R U . . .
H20C H 0.838342 0.142024 0.482216 0.070 Uiso 1 1 calc R U . . .
C21 C 0.7851(4) 0.6636(4) 0.3495(3) 0.0277(11) Uani 1 1 d . . . . .
C22 C 0.8234(5) 0.7566(5) 0.4158(4) 0.0465(16) Uani 1 1 d . . . . .
H22A H 0.785781 0.742964 0.455458 0.070 Uiso 1 1 calc R U . . .
H22B H 0.809144 0.825858 0.407089 0.070 Uiso 1 1 calc R U . . .
H22C H 0.899541 0.759696 0.426661 0.070 Uiso 1 1 calc R U . . .
C23 C 0.6660(5) 0.6590(5) 0.3314(3) 0.0340(13) Uani 1 1 d . . . . .
H23A H 0.642305 0.600277 0.289360 0.051 Uiso 1 1 calc R U . . .
H23B H 0.652237 0.728305 0.322546 0.051 Uiso 1 1 calc R U . . .
H23C H 0.627398 0.645372 0.370711 0.051 Uiso 1 1 calc R U . . .
C24 C 0.8460(6) 0.6833(5) 0.2864(4) 0.0482(18) Uani 1 1 d . . . . .
H24A H 0.921531 0.681857 0.296714 0.072 Uiso 1 1 calc R U . . .
H24B H 0.835848 0.754214 0.278629 0.072 Uiso 1 1 calc R U . . .
H24C H 0.819068 0.626195 0.244178 0.072 Uiso 1 1 calc R U . . .
P1 P 0.87763(10) 0.16850(10) 0.81186(7) 0.0194(3) Uani 1 1 d . . . . .
C25 C 0.9942(4) 0.2442(4) 0.8685(3) 0.0227(10) Uani 1 1 d . . . . .
C26 C 1.0602(4) 0.1868(5) 0.9032(3) 0.0302(12) Uani 1 1 d . . . . .
H26 H 1.044306 0.110309 0.895606 0.036 Uiso 1 1 calc R U . . .
C27 C 1.1485(5) 0.2440(5) 0.9486(3) 0.0378(14) Uani 1 1 d . . . . .
H27 H 1.192263 0.206546 0.971990 0.045 Uiso 1 1 calc R U . . .
C28 C 1.1713(5) 0.3577(5) 0.9588(3) 0.0398(15) Uani 1 1 d . . . . .
H28 H 1.230490 0.396544 0.989787 0.048 Uiso 1 1 calc R U . . .
C29 C 1.1083(5) 0.4142(5) 0.9242(3) 0.0393(14) Uani 1 1 d . . . . .
H29 H 1.125911 0.490449 0.931242 0.047 Uiso 1 1 calc R U . . .
C30 C 1.0194(5) 0.3587(4) 0.8793(3) 0.0293(12) Uani 1 1 d . . . . .
H30 H 0.976315 0.397213 0.856224 0.035 Uiso 1 1 calc R U . . .
C31 C 0.9122(4) 0.0881(4) 0.7284(3) 0.0204(10) Uani 1 1 d . . . . .
C32 C 0.8346(4) 0.0579(4) 0.6696(3) 0.0276(11) Uani 1 1 d . . . . .
H32 H 0.767757 0.082364 0.673758 0.033 Uiso 1 1 calc R U . . .
C33 C 0.8566(5) -0.0075(5) 0.6060(3) 0.0340(13) Uani 1 1 d . . . . .
H33 H 0.804670 -0.027413 0.567074 0.041 Uiso 1 1 calc R U . . .
C34 C 0.9571(5) -0.0445(5) 0.5995(3) 0.0358(13) Uani 1 1 d . . . . .
H34 H 0.972301 -0.088825 0.556242 0.043 Uiso 1 1 calc R U . . .
C35 C 1.0338(5) -0.0148(4) 0.6576(3) 0.0345(13) Uani 1 1 d . . . . .
H35 H 1.100678 -0.039075 0.653375 0.041 Uiso 1 1 calc R U . . .
C36 C 1.0113(4) 0.0514(4) 0.7225(3) 0.0253(11) Uani 1 1 d . . . . .
H36 H 1.062792 0.070615 0.761655 0.030 Uiso 1 1 calc R U . . .
C37 C 0.7907(4) 0.2630(4) 0.7933(3) 0.0220(10) Uani 1 1 d . . . . .
C38 C 0.8169(5) 0.3238(4) 0.7425(3) 0.0285(11) Uani 1 1 d . . . . .
H38 H 0.877058 0.312839 0.717132 0.034 Uiso 1 1 calc R U . . .
C39 C 0.7522(5) 0.3995(5) 0.7311(3) 0.0375(14) Uani 1 1 d . . . . .
H39 H 0.770016 0.440763 0.698168 0.045 Uiso 1 1 calc R U . . .
C40 C 0.6613(5) 0.4159(5) 0.7671(3) 0.0393(14) Uani 1 1 d . . . . .
H40 H 0.617947 0.466808 0.758043 0.047 Uiso 1 1 calc R U . . .
C41 C 0.6358(5) 0.3563(5) 0.8164(3) 0.0383(14) Uani 1 1 d . . . . .
H41 H 0.575034 0.367416 0.841199 0.046 Uiso 1 1 calc R U . . .
C42 C 0.6999(4) 0.2797(4) 0.8296(3) 0.0285(11) Uani 1 1 d . . . . .
H42 H 0.681682 0.239464 0.863012 0.034 Uiso 1 1 calc R U . . .
C43 C 0.8086(4) 0.0774(4) 0.8589(3) 0.0200(10) Uani 1 1 d . . . . .
C44 C 0.7597(4) -0.0281(4) 0.8222(3) 0.0245(10) Uani 1 1 d . . . . .
H44 H 0.766062 -0.053818 0.773490 0.029 Uiso 1 1 calc R U . . .
C45 C 0.7017(4) -0.0942(4) 0.8588(3) 0.0292(12) Uani 1 1 d . . . . .
H45 H 0.668912 -0.165034 0.834683 0.035 Uiso 1 1 calc R U . . .
C46 C 0.6920(4) -0.0561(5) 0.9309(3) 0.0317(12) Uani 1 1 d . . . . .
H46 H 0.652099 -0.101092 0.954989 0.038 Uiso 1 1 calc R U . . .
C47 C 0.7412(5) 0.0485(5) 0.9678(3) 0.0324(12) Uani 1 1 d . . . . .
H47 H 0.734859 0.073547 1.016530 0.039 Uiso 1 1 calc R U . . .
C48 C 0.7998(4) 0.1156(4) 0.9321(3) 0.0271(11) Uani 1 1 d . . . . .
H48 H 0.833308 0.185886 0.956657 0.033 Uiso 1 1 calc R U . . .

loop_
_atom_site_aniso_label
_atom_site_aniso_U_11
_atom_site_aniso_U_22
_atom_site_aniso_U_33
_atom_site_aniso_U_23
_atom_site_aniso_U_13
_atom_site_aniso_U_12
Ag1 0.0458(3) 0.0484(3) 0.0350(3) 0.0167(2) 0.0077(2) 0.0055(2)
Ag2 0.0404(3) 0.0322(2) 0.0463(3) 0.0056(2) 0.0012(2) 0.01118(19)
Ag3 0.0375(3) 0.0347(2) 0.0322(2) 0.00461(18) -0.00624(18) 0.00239(19)
Cu1 0.0218(3) 0.0222(3) 0.0279(3) 0.0092(3) -0.0016(2) 0.0034(2)
Cu2 0.0242(3) 0.0254(3) 0.0288(3) 0.0109(3) -0.0011(3) 0.0041(2)
S1 0.0183(6) 0.0240(6) 0.0374(7) 0.0145(5) -0.0015(5) 0.0008(5)
S2 0.0231(6) 0.0261(6) 0.0354(7) 0.0144(6) -0.0006(5) 0.0029(5)
S3 0.0207(6) 0.0262(6) 0.0346(7) 0.0142(5) -0.0011(5) 0.0041(5)
S4 0.0240(7) 0.0295(7) 0.0348(7) 0.0163(6) 0.0000(5) 0.0047(5)
S5 0.0251(7) 0.0304(7) 0.0324(7) 0.0146(6) -0.0017(5) 0.0029(5)
S6 0.0249(7) 0.0330(7) 0.0441(8) 0.0196(6) 0.0009(6) 0.0051(5)
C1 0.023(3) 0.021(2) 0.022(2) 0.007(2) -0.0034(19) 0.0068(19)
C2 0.028(3) 0.032(3) 0.046(3) 0.013(3) -0.006(2) 0.006(2)
C3 0.036(3) 0.039(3) 0.025(3) 0.010(2) 0.003(2) 0.008(2)
C4 0.032(3) 0.023(2) 0.030(3) 0.010(2) -0.006(2) 0.004(2)
C5 0.019(3) 0.030(3) 0.038(3) 0.013(2) 0.001(2) 0.003(2)
C6 0.026(3) 0.052(4) 0.064(4) 0.018(3) 0.006(3) -0.002(3)
C7 0.029(3) 0.055(4) 0.039(3) 0.016(3) -0.004(3) 0.013(3)
C8 0.031(3) 0.042(3) 0.044(4) 0.003(3) -0.004(3) 0.010(3)
C9 0.025(3) 0.019(2) 0.033(3) 0.009(2) 0.001(2) 0.004(2)
C10 0.047(4) 0.033(3) 0.081(5) 0.031(4) 0.004(4) 0.007(3)
C11 0.029(3) 0.035(3) 0.059(4) 0.011(3) 0.011(3) 0.002(2)
C12 0.054(4) 0.043(4) 0.042(4) 0.000(3) -0.006(3) -0.008(3)
C13 0.021(3) 0.031(3) 0.029(3) 0.008(2) 0.004(2) 0.003(2)
C14 0.057(4) 0.053(4) 0.028(3) 0.003(3) 0.008(3) -0.008(3)
C15 0.029(3) 0.030(3) 0.044(3) 0.012(3) 0.003(2) 0.002(2)
C16 0.029(3) 0.046(4) 0.050(4) 0.013(3) -0.002(3) 0.006(3)
C17 0.026(3) 0.037(3) 0.027(3) 0.012(2) -0.002(2) 0.011(2)
C18 0.045(4) 0.063(4) 0.025(3) -0.007(3) -0.008(3) 0.010(3)
C19 0.024(3) 0.038(3) 0.038(3) 0.019(3) 0.001(2) 0.006(2)
C20 0.035(3) 0.067(4) 0.057(4) 0.044(4) 0.006(3) 0.019(3)
C21 0.030(3) 0.021(2) 0.034(3) 0.010(2) 0.006(2) 0.003(2)
C22 0.041(4) 0.037(3) 0.052(4) -0.003(3) -0.003(3) -0.002(3)
C23 0.035(3) 0.026(3) 0.046(3) 0.018(3) -0.003(3) 0.005(2)
C24 0.053(4) 0.038(3) 0.067(5) 0.027(3) 0.034(4) 0.015(3)
P1 0.0184(6) 0.0195(6) 0.0222(6) 0.0079(5) 0.0016(5) 0.0047(5)
C25 0.020(2) 0.024(2) 0.024(2) 0.008(2) 0.0033(19) 0.0003(19)
C26 0.027(3) 0.033(3) 0.035(3) 0.017(2) 0.000(2) 0.006(2)
C27 0.026(3) 0.053(4) 0.036(3) 0.017(3) -0.003(2) 0.002(3)
C28 0.023(3) 0.057(4) 0.034(3) 0.011(3) -0.004(2) -0.012(3)
C29 0.043(4) 0.032(3) 0.039(3) 0.011(3) -0.003(3) -0.011(3)
C30 0.031(3) 0.027(3) 0.033(3) 0.014(2) 0.003(2) 0.001(2)
C31 0.024(3) 0.016(2) 0.022(2) 0.0046(18) 0.0041(19) 0.0046(18)
C32 0.025(3) 0.030(3) 0.029(3) 0.007(2) 0.002(2) 0.010(2)
C33 0.043(3) 0.030(3) 0.028(3) 0.004(2) -0.004(2) 0.008(2)
C34 0.046(4) 0.032(3) 0.029(3) 0.002(2) 0.002(3) 0.013(3)
C35 0.038(3) 0.027(3) 0.038(3) 0.002(2) 0.008(3) 0.012(2)
C36 0.026(3) 0.022(2) 0.028(3) 0.007(2) -0.002(2) 0.004(2)
C37 0.021(2) 0.021(2) 0.026(3) 0.008(2) 0.001(2) 0.0055(19)
C38 0.032(3) 0.031(3) 0.026(3) 0.009(2) 0.005(2) 0.011(2)
C39 0.056(4) 0.031(3) 0.030(3) 0.015(2) -0.003(3) 0.010(3)
C40 0.046(4) 0.036(3) 0.037(3) 0.007(3) -0.007(3) 0.019(3)
C41 0.038(3) 0.041(3) 0.042(3) 0.011(3) 0.010(3) 0.022(3)
C42 0.028(3) 0.030(3) 0.031(3) 0.010(2) 0.006(2) 0.012(2)
C43 0.016(2) 0.021(2) 0.026(2) 0.012(2) -0.0004(19) 0.0045(18)
C44 0.023(3) 0.025(3) 0.025(3) 0.007(2) -0.001(2) 0.002(2)
C45 0.019(3) 0.027(3) 0.040(3) 0.011(2) -0.001(2) -0.003(2)
C46 0.021(3) 0.035(3) 0.041(3) 0.018(3) -0.001(2) -0.004(2)
C47 0.032(3) 0.040(3) 0.029(3) 0.017(2) 0.005(2) 0.004(2)
C48 0.028(3) 0.025(3) 0.028(3) 0.007(2) -0.001(2) -0.001(2)

loop_
_atom_type_symbol
_atom_type_description
_atom_type_scat_dispersion_real
_atom_type_scat_dispersion_imag
_atom_type_scat_source
C C 0.0033 0.0016 'International Tables Vol C Tables 4.2.6.8 and 6.1.1.4'
H H 0.0000 0.0000 'International Tables Vol C Tables 4.2.6.8 and 6.1.1.4'
Ag Ag -0.8971 1.1015 'International Tables Vol C Tables 4.2.6.8 and 6.1.1.4'
Cu Cu 0.3201 1.2651 'International Tables Vol C Tables 4.2.6.8 and 6.1.1.4'
P P 0.1023 0.0942 'International Tables Vol C Tables 4.2.6.8 and 6.1.1.4'
S S 0.1246 0.1234 'International Tables Vol C Tables 4.2.6.8 and 6.1.1.4'

loop_
_exptl_crystal_face_index_h
_exptl_crystal_face_index_k
_exptl_crystal_face_index_l
_exptl_crystal_face_perp_dist
6 -8 -21 0.0889
-13 13 -5 0.1012
-13 13 1 0.0961
-10 10 14 0.0900
8 14 -7 0.1515
11 13 -7 0.1518
-6 10 18 0.0835
-5 6 22 0.0743
12 11 -1 0.1566
-2 4 24 0.0606
14 8 -1 0.1544
2 -2 26 0.0599
3 -3 26 0.0619
6 -6 25 0.0665
13 8 -16 0.1525
14 7 -14 0.1531
-12 -9 17 0.1817
15 7 -6 0.1590
11 -10 18 0.0638
11 -11 16 0.0675
13 -13 11 0.0689
1 2 25 0.0555
12 -14 9 0.0879
10 -9 -16 0.0908
-9 -14 7 0.1950
7 -9 -19 0.0891
8 14 -9 0.1498

loop_
_geom_angle_atom_site_label_1
_geom_angle_atom_site_label_2
_geom_angle_atom_site_label_3
_geom_angle
_geom_angle_site_symmetry_1
_geom_angle_site_symmetry_3
_geom_angle_publ_flag
Cu2 Ag1 Cu1 95.88(2) . . ?
S1 Ag1 Cu1 46.71(3) . . ?
S1 Ag1 Cu2 141.73(4) . . ?
S4 Ag1 Cu1 145.46(4) . . ?
S4 Ag1 Cu2 49.66(4) . . ?
S4 Ag1 S1 167.29(5) . . ?
Cu1 Ag2 Ag3 57.209(17) . . ?
Cu1 Ag2 Cu2 96.23(2) . . ?
Cu2 Ag2 Ag3 55.243(16) . . ?
S2 Ag2 Ag3 97.60(3) . . ?
S2 Ag2 Cu1 49.76(3) . . ?
S2 Ag2 Cu2 145.99(4) . . ?
S6 Ag2 Ag3 94.02(4) . . ?
S6 Ag2 Cu1 142.58(4) . . ?
S6 Ag2 Cu2 46.47(4) . . ?
S6 Ag2 S2 167.38(5) . . ?
Cu1 Ag3 Ag2 53.069(16) . . ?
Cu2 Ag3 Ag2 57.829(17) . . ?
Cu2 Ag3 Cu1 95.10(2) . . ?
S3 Ag3 Ag2 94.05(3) . . ?
S3 Ag3 Cu1 47.51(3) . . ?
S3 Ag3 Cu2 142.16(4) . . ?
S5 Ag3 Ag2 97.24(4) . . ?
S5 Ag3 Cu1 143.07(4) . . ?
S5 Ag3 Cu2 47.98(3) . . ?
S5 Ag3 S3 168.59(5) . . ?
Ag2 Cu1 Ag1 73.73(2) . . ?
Ag2 Cu1 Ag3 69.722(19) . . ?
Ag3 Cu1 Ag1 70.332(19) . . ?
S1 Cu1 Ag1 48.02(4) . . ?
S1 Cu1 Ag2 108.60(4) . . ?
S1 Cu1 Ag3 112.79(4) . . ?
S1 Cu1 S2 119.32(5) . . ?
S1 Cu1 S3 122.19(5) . . ?
S2 Cu1 Ag1 118.20(4) . . ?
S2 Cu1 Ag2 53.02(4) . . ?
S2 Cu1 Ag3 110.76(4) . . ?
S2 Cu1 S3 117.85(5) . . ?
S3 Cu1 Ag1 108.50(4) . . ?
S3 Cu1 Ag2 111.52(4) . . ?
S3 Cu1 Ag3 50.68(4) . . ?
Ag1 Cu2 Ag2 72.63(2) . . ?
Ag1 Cu2 Ag3 72.52(2) . . ?
Ag3 Cu2 Ag2 66.928(18) . . ?
S4 Cu2 Ag1 50.41(4) . . ?
S4 Cu2 Ag2 116.36(4) . . ?
S4 Cu2 Ag3 111.72(4) . . ?
S5 Cu2 Ag1 112.71(4) . . ?
S5 Cu2 Ag2 107.10(4) . . ?
S5 Cu2 Ag3 50.40(4) . . ?
S5 Cu2 S4 118.28(5) . . ?
S6 Cu2 Ag1 110.91(5) . . ?
S6 Cu2 Ag2 48.39(4) . . ?
S6 Cu2 Ag3 105.92(4) . . ?
S6 Cu2 S4 125.51(5) . . ?
S6 Cu2 S5 115.96(6) . . ?
Cu1 S1 Ag1 85.27(5) . . ?
C1 S1 Ag1 103.82(16) . . ?
C1 S1 Cu1 114.81(16) . . ?
Cu1 S2 Ag2 77.22(5) . . ?
C5 S2 Ag2 107.39(18) . . ?
C5 S2 Cu1 113.17(17) . . ?
Cu1 S3 Ag3 81.81(5) . . ?
C9 S3 Ag3 104.79(17) . . ?
C9 S3 Cu1 114.09(17) . . ?
Cu2 S4 Ag1 79.92(5) . . ?
C13 S4 Ag1 106.94(17) . . ?
C13 S4 Cu2 114.24(18) . . ?
Cu2 S5 Ag3 81.62(5) . . ?
C17 S5 Ag3 109.10(18) . . ?
C17 S5 Cu2 113.10(18) . . ?
Cu2 S6 Ag2 85.14(5) . . ?
C21 S6 Ag2 105.59(18) . . ?
C21 S6 Cu2 116.16(18) . . ?
C2 C1 S1 107.3(4) . . ?
C2 C1 C3 109.6(4) . . ?
C3 C1 S1 108.2(3) . . ?
C4 C1 S1 112.7(3) . . ?
C4 C1 C2 109.6(4) . . ?
C4 C1 C3 109.4(4) . . ?
C1 C2 H2A 109.5 . . ?
C1 C2 H2B 109.5 . . ?
C1 C2 H2C 109.5 . . ?
H2A C2 H2B 109.5 . . ?
H2A C2 H2C 109.5 . . ?
H2B C2 H2C 109.5 . . ?
C1 C3 H3A 109.5 . . ?
C1 C3 H3B 109.5 . . ?
C1 C3 H3C 109.5 . . ?
H3A C3 H3B 109.5 . . ?
H3A C3 H3C 109.5 . . ?
H3B C3 H3C 109.5 . . ?
C1 C4 H4A 109.5 . . ?
C1 C4 H4B 109.5 . . ?
C1 C4 H4C 109.5 . . ?
H4A C4 H4B 109.5 . . ?
H4A C4 H4C 109.5 . . ?
H4B C4 H4C 109.5 . . ?
C6 C5 S2 107.6(4) . . ?
C6 C5 C7 109.6(5) . . ?
C6 C5 C8 110.6(5) . . ?
C7 C5 S2 111.2(4) . . ?
C8 C5 S2 107.8(4) . . ?
C8 C5 C7 110.0(5) . . ?
C5 C6 H6A 109.5 . . ?
C5 C6 H6B 109.5 . . ?
C5 C6 H6C 109.5 . . ?
H6A C6 H6B 109.5 . . ?
H6A C6 H6C 109.5 . . ?
H6B C6 H6C 109.5 . . ?
C5 C7 H7A 109.5 . . ?
C5 C7 H7B 109.5 . . ?
C5 C7 H7C 109.5 . . ?
H7A C7 H7B 109.5 . . ?
H7A C7 H7C 109.5 . . ?
H7B C7 H7C 109.5 . . ?
C5 C8 H8A 109.5 . . ?
C5 C8 H8B 109.5 . . ?
C5 C8 H8C 109.5 . . ?
H8A C8 H8B 109.5 . . ?
H8A C8 H8C 109.5 . . ?
H8B C8 H8C 109.5 . . ?
C10 C9 S3 106.7(4) . . ?
C10 C9 C12 111.3(5) . . ?
C11 C9 S3 111.6(4) . . ?
C11 C9 C10 109.9(5) . . ?
C11 C9 C12 109.7(5) . . ?
C12 C9 S3 107.6(4) . . ?
C9 C10 H10A 109.5 . . ?
C9 C10 H10B 109.5 . . ?
C9 C10 H10C 109.5 . . ?
H10A C10 H10B 109.5 . . ?
H10A C10 H10C 109.5 . . ?
H10B C10 H10C 109.5 . . ?
C9 C11 H11A 109.5 . . ?
C9 C11 H11B 109.5 . . ?
C9 C11 H11C 109.5 . . ?
H11A C11 H11B 109.5 . . ?
H11A C11 H11C 109.5 . . ?
H11B C11 H11C 109.5 . . ?
C9 C12 H12A 109.5 . . ?
C9 C12 H12B 109.5 . . ?
C9 C12 H12C 109.5 . . ?
H12A C12 H12B 109.5 . . ?
H12A C12 H12C 109.5 . . ?
H12B C12 H12C 109.5 . . ?
C14 C13 S4 106.9(4) . . ?
C15 C13 S4 112.9(4) . . ?
C15 C13 C14 109.8(5) . . ?
C15 C13 C16 108.9(5) . . ?
C16 C13 S4 108.2(4) . . ?
C16 C13 C14 110.2(5) . . ?
C13 C14 H14A 109.5 . . ?
C13 C14 H14B 109.5 . . ?
C13 C14 H14C 109.5 . . ?
H14A C14 H14B 109.5 . . ?
H14A C14 H14C 109.5 . . ?
H14B C14 H14C 109.5 . . ?
C13 C15 H15A 109.5 . . ?
C13 C15 H15B 109.5 . . ?
C13 C15 H15C 109.5 . . ?
H15A C15 H15B 109.5 . . ?
H15A C15 H15C 109.5 . . ?
H15B C15 H15C 109.5 . . ?
C13 C16 H16A 109.5 . . ?
C13 C16 H16B 109.5 . . ?
C13 C16 H16C 109.5 . . ?
H16A C16 H16B 109.5 . . ?
H16A C16 H16C 109.5 . . ?
H16B C16 H16C 109.5 . . ?
C18 C17 S5 106.7(4) . . ?
C18 C17 C20 111.5(5) . . ?
C19 C17 S5 112.6(4) . . ?
C19 C17 C18 110.3(5) . . ?
C19 C17 C20 110.2(5) . . ?
C20 C17 S5 105.5(4) . . ?
C17 C18 H18A 109.5 . . ?
C17 C18 H18B 109.5 . . ?
C17 C18 H18C 109.5 . . ?
H18A C18 H18B 109.5 . . ?
H18A C18 H18C 109.5 . . ?
H18B C18 H18C 109.5 . . ?
C17 C19 H19A 109.5 . . ?
C17 C19 H19B 109.5 . . ?
C17 C19 H19C 109.5 . . ?
H19A C19 H19B 109.5 . . ?
H19A C19 H19C 109.5 . . ?
H19B C19 H19C 109.5 . . ?
C17 C20 H20A 109.5 . . ?
C17 C20 H20B 109.5 . . ?
C17 C20 H20C 109.5 . . ?
H20A C20 H20B 109.5 . . ?
H20A C20 H20C 109.5 . . ?
H20B C20 H20C 109.5 . . ?
C22 C21 S6 106.8(4) . . ?
C22 C21 C24 109.9(5) . . ?
C23 C21 S6 111.2(4) . . ?
C23 C21 C22 109.9(5) . . ?
C23 C21 C24 109.4(5) . . ?
C24 C21 S6 109.7(4) . . ?
C21 C22 H22A 109.5 . . ?
C21 C22 H22B 109.5 . . ?
C21 C22 H22C 109.5 . . ?
H22A C22 H22B 109.5 . . ?
H22A C22 H22C 109.5 . . ?
H22B C22 H22C 109.5 . . ?
C21 C23 H23A 109.5 . . ?
C21 C23 H23B 109.5 . . ?
C21 C23 H23C 109.5 . . ?
H23A C23 H23B 109.5 . . ?
H23A C23 H23C 109.5 . . ?
H23B C23 H23C 109.5 . . ?
C21 C24 H24A 109.5 . . ?
C21 C24 H24B 109.5 . . ?
C21 C24 H24C 109.5 . . ?
H24A C24 H24B 109.5 . . ?
H24A C24 H24C 109.5 . . ?
H24B C24 H24C 109.5 . . ?
C25 P1 C31 112.3(2) . . ?
C25 P1 C43 107.6(2) . . ?
C37 P1 C25 109.6(2) . . ?
C37 P1 C31 108.4(2) . . ?
C37 P1 C43 109.7(2) . . ?
C43 P1 C31 109.2(2) . . ?
C26 C25 P1 119.1(4) . . ?
C30 C25 P1 121.1(4) . . ?
C30 C25 C26 119.8(5) . . ?
C25 C26 H26 120.0 . . ?
C27 C26 C25 120.0(5) . . ?
C27 C26 H26 120.0 . . ?
C26 C27 H27 120.4 . . ?
C26 C27 C28 119.2(6) . . ?
C28 C27 H27 120.4 . . ?
C27 C28 H28 119.4 . . ?
C29 C28 C27 121.2(5) . . ?
C29 C28 H28 119.4 . . ?
C28 C29 H29 119.8 . . ?
C28 C29 C30 120.4(5) . . ?
C30 C29 H29 119.8 . . ?
C25 C30 H30 120.3 . . ?
C29 C30 C25 119.4(5) . . ?
C29 C30 H30 120.3 . . ?
C32 C31 P1 118.8(4) . . ?
C36 C31 P1 121.2(4) . . ?
C36 C31 C32 120.0(5) . . ?
C31 C32 H32 119.8 . . ?
C33 C32 C31 120.3(5) . . ?
C33 C32 H32 119.8 . . ?
C32 C33 H33 120.0 . . ?
C32 C33 C34 120.0(5) . . ?
C34 C33 H33 120.0 . . ?
C33 C34 H34 120.2 . . ?
C35 C34 C33 119.6(5) . . ?
C35 C34 H34 120.2 . . ?
C34 C35 H35 119.8 . . ?
C34 C35 C36 120.4(5) . . ?
C36 C35 H35 119.8 . . ?
C31 C36 C35 119.6(5) . . ?
C31 C36 H36 120.2 . . ?
C35 C36 H36 120.2 . . ?
C38 C37 P1 119.6(4) . . ?
C42 C37 P1 121.0(4) . . ?
C42 C37 C38 119.4(5) . . ?
C37 C38 H38 120.5 . . ?
C39 C38 C37 119.0(5) . . ?
C39 C38 H38 120.5 . . ?
C38 C39 H39 119.2 . . ?
C38 C39 C40 121.7(5) . . ?
C40 C39 H39 119.2 . . ?
C39 C40 H40 120.4 . . ?
C41 C40 C39 119.2(5) . . ?
C41 C40 H40 120.4 . . ?
C40 C41 H41 119.7 . . ?
C40 C41 C42 120.6(5) . . ?
C42 C41 H41 119.7 . . ?
C37 C42 C41 120.1(5) . . ?
C37 C42 H42 119.9 . . ?
C41 C42 H42 119.9 . . ?
C44 C43 P1 120.3(4) . . ?
C44 C43 C48 120.3(4) . . ?
C48 C43 P1 119.3(4) . . ?
C43 C44 H44 120.4 . . ?
C45 C44 C43 119.2(5) . . ?
C45 C44 H44 120.4 . . ?
C44 C45 H45 119.8 . . ?
C46 C45 C44 120.5(5) . . ?
C46 C45 H45 119.8 . . ?
C45 C46 H46 119.8 . . ?
C45 C46 C47 120.5(5) . . ?
C47 C46 H46 119.8 . . ?
C46 C47 H47 120.1 . . ?
C48 C47 C46 119.8(5) . . ?
C48 C47 H47 120.1 . . ?
C43 C48 H48 120.2 . . ?
C47 C48 C43 119.7(5) . . ?
C47 C48 H48 120.2 . . ?

loop_
_geom_bond_atom_site_label_1
_geom_bond_atom_site_label_2
_geom_bond_distance
_geom_bond_site_symmetry_2
_geom_bond_publ_flag
Ag1 Cu1 3.0628(8) . ?
Ag1 Cu2 2.9132(8) . ?
Ag1 S1 2.2848(15) . ?
Ag1 S4 2.2803(15) . ?
Ag2 Ag3 3.3616(7) . ?
Ag2 Cu1 2.8647(8) . ?
Ag2 Cu2 3.0929(8) . ?
Ag2 S2 2.3464(15) . ?
Ag2 S6 2.3209(16) . ?
Ag3 Cu1 3.0127(8) . ?
Ag3 Cu2 3.0019(8) . ?
Ag3 S3 2.3545(14) . ?
Ag3 S5 2.3380(15) . ?
Cu1 S1 2.2370(14) . ?
Cu1 S2 2.2422(14) . ?
Cu1 S3 2.2445(13) . ?
Cu2 S4 2.2553(15) . ?
Cu2 S5 2.2541(14) . ?
Cu2 S6 2.2503(15) . ?
S1 C1 1.844(5) . ?
S2 C5 1.853(5) . ?
S3 C9 1.853(5) . ?
S4 C13 1.854(5) . ?
S5 C17 1.859(5) . ?
S6 C21 1.855(5) . ?
C1 C2 1.533(7) . ?
C1 C3 1.537(7) . ?
C1 C4 1.525(7) . ?
C2 H2A 0.9600 . ?
C2 H2B 0.9600 . ?
C2 H2C 0.9600 . ?
C3 H3A 0.9600 . ?
C3 H3B 0.9600 . ?
C3 H3C 0.9600 . ?
C4 H4A 0.9600 . ?
C4 H4B 0.9600 . ?
C4 H4C 0.9600 . ?
C5 C6 1.503(8) . ?
C5 C7 1.529(8) . ?
C5 C8 1.529(8) . ?
C6 H6A 0.9600 . ?
C6 H6B 0.9600 . ?
C6 H6C 0.9600 . ?
C7 H7A 0.9600 . ?
C7 H7B 0.9600 . ?
C7 H7C 0.9600 . ?
C8 H8A 0.9600 . ?
C8 H8B 0.9600 . ?
C8 H8C 0.9600 . ?
C9 C10 1.515(7) . ?
C9 C11 1.512(8) . ?
C9 C12 1.523(8) . ?
C10 H10A 0.9600 . ?
C10 H10B 0.9600 . ?
C10 H10C 0.9600 . ?
C11 H11A 0.9600 . ?
C11 H11B 0.9600 . ?
C11 H11C 0.9600 . ?
C12 H12A 0.9600 . ?
C12 H12B 0.9600 . ?
C12 H12C 0.9600 . ?
C13 C14 1.549(8) . ?
C13 C15 1.505(7) . ?
C13 C16 1.517(8) . ?
C14 H14A 0.9600 . ?
C14 H14B 0.9600 . ?
C14 H14C 0.9600 . ?
C15 H15A 0.9600 . ?
C15 H15B 0.9600 . ?
C15 H15C 0.9600 . ?
C16 H16A 0.9600 . ?
C16 H16B 0.9600 . ?
C16 H16C 0.9600 . ?
C17 C18 1.519(8) . ?
C17 C19 1.517(7) . ?
C17 C20 1.531(8) . ?
C18 H18A 0.9600 . ?
C18 H18B 0.9600 . ?
C18 H18C 0.9600 . ?
C19 H19A 0.9600 . ?
C19 H19B 0.9600 . ?
C19 H19C 0.9600 . ?
C20 H20A 0.9600 . ?
C20 H20B 0.9600 . ?
C20 H20C 0.9600 . ?
C21 C22 1.520(8) . ?
C21 C23 1.506(8) . ?
C21 C24 1.526(7) . ?
C22 H22A 0.9600 . ?
C22 H22B 0.9600 . ?
C22 H22C 0.9600 . ?
C23 H23A 0.9600 . ?
C23 H23B 0.9600 . ?
C23 H23C 0.9600 . ?
C24 H24A 0.9600 . ?
C24 H24B 0.9600 . ?
C24 H24C 0.9600 . ?
P1 C25 1.792(5) . ?
P1 C31 1.793(5) . ?
P1 C37 1.792(5) . ?
P1 C43 1.793(5) . ?
C25 C26 1.404(7) . ?
C25 C30 1.394(7) . ?
C26 H26 0.9300 . ?
C26 C27 1.378(8) . ?
C27 H27 0.9300 . ?
C27 C28 1.383(9) . ?
C28 H28 0.9300 . ?
C28 C29 1.372(9) . ?
C29 H29 0.9300 . ?
C29 C30 1.375(8) . ?
C30 H30 0.9300 . ?
C31 C32 1.399(7) . ?
C31 C36 1.381(7) . ?
C32 H32 0.9300 . ?
C32 C33 1.368(8) . ?
C33 H33 0.9300 . ?
C33 C34 1.400(8) . ?
C34 H34 0.9300 . ?
C34 C35 1.383(8) . ?
C35 H35 0.9300 . ?
C35 C36 1.393(7) . ?
C36 H36 0.9300 . ?
C37 C38 1.406(7) . ?
C37 C42 1.383(7) . ?
C38 H38 0.9300 . ?
C38 C39 1.373(8) . ?
C39 H39 0.9300 . ?
C39 C40 1.379(9) . ?
C40 H40 0.9300 . ?
C40 C41 1.372(8) . ?
C41 H41 0.9300 . ?
C41 C42 1.388(7) . ?
C42 H42 0.9300 . ?
C43 C44 1.389(7) . ?
C43 C48 1.394(7) . ?
C44 H44 0.9300 . ?
C44 C45 1.380(7) . ?
C45 H45 0.9300 . ?
C45 C46 1.377(8) . ?
C46 H46 0.9300 . ?
C46 C47 1.383(8) . ?
C47 H47 0.9300 . ?
C47 C48 1.379(7) . ?
C48 H48 0.9300 . ?

loop_
_geom_torsion_atom_site_label_1
_geom_torsion_atom_site_label_2
_geom_torsion_atom_site_label_3
_geom_torsion_atom_site_label_4
_geom_torsion
_geom_torsion_site_symmetry_1
_geom_torsion_site_symmetry_2
_geom_torsion_site_symmetry_3
_geom_torsion_site_symmetry_4
_geom_torsion_publ_flag
Ag1 S1 C1 C2 -90.3(3) . . . . ?
Ag1 S1 C1 C3 151.5(3) . . . . ?
Ag1 S1 C1 C4 30.5(4) . . . . ?
Ag1 S4 C13 C14 156.6(4) . . . . ?
Ag1 S4 C13 C15 35.8(4) . . . . ?
Ag1 S4 C13 C16 -84.7(4) . . . . ?
Ag2 S2 C5 C6 -95.1(4) . . . . ?
Ag2 S2 C5 C7 24.9(4) . . . . ?
Ag2 S2 C5 C8 145.6(3) . . . . ?
Ag2 S6 C21 C22 -155.2(4) . . . . ?
Ag2 S6 C21 C23 85.0(4) . . . . ?
Ag2 S6 C21 C24 -36.2(5) . . . . ?
Ag3 S3 C9 C10 -93.9(4) . . . . ?
Ag3 S3 C9 C11 26.1(4) . . . . ?
Ag3 S3 C9 C12 146.5(4) . . . . ?
Ag3 S5 C17 C18 147.6(4) . . . . ?
Ag3 S5 C17 C19 26.5(4) . . . . ?
Ag3 S5 C17 C20 -93.7(4) . . . . ?
Cu1 S1 C1 C2 178.6(3) . . . . ?
Cu1 S1 C1 C3 60.4(4) . . . . ?
Cu1 S1 C1 C4 -60.7(4) . . . . ?
Cu1 S2 C5 C6 -178.4(4) . . . . ?
Cu1 S2 C5 C7 -58.3(4) . . . . ?
Cu1 S2 C5 C8 62.4(4) . . . . ?
Cu1 S3 C9 C10 178.5(4) . . . . ?
Cu1 S3 C9 C11 -61.4(4) . . . . ?
Cu1 S3 C9 C12 59.0(4) . . . . ?
Cu2 S4 C13 C14 70.3(4) . . . . ?
Cu2 S4 C13 C15 -50.5(4) . . . . ?
Cu2 S4 C13 C16 -171.1(3) . . . . ?
Cu2 S5 C17 C18 58.8(4) . . . . ?
Cu2 S5 C17 C19 -62.4(4) . . . . ?
Cu2 S5 C17 C20 177.4(3) . . . . ?
Cu2 S6 C21 C22 112.6(4) . . . . ?
Cu2 S6 C21 C23 -7.3(5) . . . . ?
Cu2 S6 C21 C24 -128.4(4) . . . . ?
P1 C25 C26 C27 -178.2(4) . . . . ?
P1 C25 C30 C29 178.7(4) . . . . ?
P1 C31 C32 C33 -177.1(4) . . . . ?
P1 C31 C36 C35 177.3(4) . . . . ?
P1 C37 C38 C39 -177.2(4) . . . . ?
P1 C37 C42 C41 177.6(5) . . . . ?
P1 C43 C44 C45 -176.2(4) . . . . ?
P1 C43 C48 C47 176.1(4) . . . . ?
C25 P1 C31 C32 -157.0(4) . . . . ?
C25 P1 C31 C36 26.4(5) . . . . ?
C25 P1 C37 C38 77.3(5) . . . . ?
C25 P1 C37 C42 -100.8(5) . . . . ?
C25 P1 C43 C44 -142.7(4) . . . . ?
C25 P1 C43 C48 40.5(5) . . . . ?
C25 C26 C27 C28 -0.4(8) . . . . ?
C26 C25 C30 C29 -0.4(8) . . . . ?
C26 C27 C28 C29 -0.6(9) . . . . ?
C27 C28 C29 C30 1.2(9) . . . . ?
C28 C29 C30 C25 -0.7(9) . . . . ?
C30 C25 C26 C27 1.0(8) . . . . ?
C31 P1 C25 C26 -74.1(4) . . . . ?
C31 P1 C25 C30 106.7(4) . . . . ?
C31 P1 C37 C38 -45.6(5) . . . . ?
C31 P1 C37 C42 136.3(4) . . . . ?
C31 P1 C43 C44 -20.6(5) . . . . ?
C31 P1 C43 C48 162.6(4) . . . . ?
C31 C32 C33 C34 0.0(8) . . . . ?
C32 C31 C36 C35 0.7(7) . . . . ?
C32 C33 C34 C35 0.2(9) . . . . ?
C33 C34 C35 C36 0.2(9) . . . . ?
C34 C35 C36 C31 -0.6(8) . . . . ?
C36 C31 C32 C33 -0.4(8) . . . . ?
C37 P1 C25 C26 165.3(4) . . . . ?
C37 P1 C25 C30 -13.8(5) . . . . ?
C37 P1 C31 C32 -35.7(5) . . . . ?
C37 P1 C31 C36 147.6(4) . . . . ?
C37 P1 C43 C44 98.1(4) . . . . ?
C37 P1 C43 C48 -78.7(4) . . . . ?
C37 C38 C39 C40 -1.2(9) . . . . ?
C38 C37 C42 C41 -0.5(8) . . . . ?
C38 C39 C40 C41 1.0(9) . . . . ?
C39 C40 C41 C42 -0.5(9) . . . . ?
C40 C41 C42 C37 0.3(9) . . . . ?
C42 C37 C38 C39 0.9(8) . . . . ?
C43 P1 C25 C26 46.0(5) . . . . ?
C43 P1 C25 C30 -133.1(4) . . . . ?
C43 P1 C31 C32 83.7(4) . . . . ?
C43 P1 C31 C36 -92.9(4) . . . . ?
C43 P1 C37 C38 -164.7(4) . . . . ?
C43 P1 C37 C42 17.2(5) . . . . ?
C43 C44 C45 C46 0.2(8) . . . . ?
C44 C43 C48 C47 -0.8(8) . . . . ?
C44 C45 C46 C47 -0.7(8) . . . . ?
C45 C46 C47 C48 0.5(9) . . . . ?
C46 C47 C48 C43 0.3(8) . . . . ?
C48 C43 C44 C45 0.6(7) . . . . ?

loop_
_exptl_oxdiff_crystal_face_indexfrac_h
_exptl_oxdiff_crystal_face_indexfrac_k
_exptl_oxdiff_crystal_face_indexfrac_l
_exptl_oxdiff_crystal_face_x
_exptl_oxdiff_crystal_face_y
_exptl_oxdiff_crystal_face_z
6.0109 -7.9881 -20.9994 0.2085 0.9265 -0.4044
-13.0032 12.9909 -4.9990 0.7651 -0.5891 0.1750
-13.0054 12.9891 1.0006 0.6144 -0.7306 0.2706
-10.0091 9.9877 13.9994 0.1402 -0.8742 0.4190
7.9972 13.9990 -6.9919 0.0465 -0.5514 -0.7937
10.9976 13.0006 -6.9913 -0.0770 -0.4929 -0.9002
-6.0106 9.9881 18.0003 -0.1091 -0.9604 0.3088
-5.0105 5.9890 21.9989 -0.2948 -0.8434 0.4246
11.9962 11.0001 -0.9922 -0.2890 -0.5278 -0.8003
-2.0105 3.9904 23.9989 -0.4806 -0.7797 0.3739
13.9973 8.0021 -0.9927 -0.3994 -0.3667 -0.8156
1.9911 -2.0060 25.9979 -0.7517 -0.5047 0.3751
2.9915 -3.0052 25.9978 -0.8009 -0.4503 0.3555
5.9931 -6.0025 24.9978 -0.9233 -0.2635 0.2808
13.0029 8.0062 -15.9918 0.0147 -0.0148 -1.0112
14.0025 7.0064 -13.9920 -0.0848 -0.0076 -0.9989
-12.0029 -9.0057 16.9917 -0.0890 0.0456 1.0075
14.9996 7.0044 -5.9923 -0.3230 -0.1943 -0.9149
10.9972 -9.9968 17.9984 -0.9814 0.1212 0.0474
10.9983 -10.9958 15.9982 -0.9432 0.2208 0.0395
13.0010 -12.9927 10.9985 -0.9159 0.4475 -0.0794
0.9900 1.9921 24.9991 -0.6413 -0.6925 0.3071
12.0021 -13.9920 8.9980 -0.8405 0.5450 -0.0439
10.0094 -8.9876 -15.9989 -0.0779 0.8690 -0.4748
-8.9972 -13.9994 6.9916 -0.0093 0.5494 0.8372
7.0106 -8.9878 -18.9996 0.1090 0.9337 -0.3921
7.9979 13.9996 -8.9918 0.0968 -0.5042 -0.8256

loop_
_smtbx_masks_void_nr
_smtbx_masks_void_average_x
_smtbx_masks_void_average_y
_smtbx_masks_void_average_z
_smtbx_masks_void_volume
_smtbx_masks_void_count_electrons
_smtbx_masks_void_content
1 0.500 0.000 0.500 253.4 150.0 ?
